data_7023487
loop_
_publ_author_name
'Almalioti, Foteini'
'MacDougall, James'
'Hughes, Stephen'
'Hasson, Mohammed M.'
'Jenkins, Robert L.'
'Ward, Benjamin D.'
'Tizzard, Graham J.'
'Coles, Simon J.'
'Williams, David W.'
'Bamford, Sarah'
'Fallis, Ian A.'
'Dervisi, Athanasia'

_publ_section_title
;
 Convenient syntheses of cyanuric chloride-derived NHC ligands, their
 Ag(I) and Au(I) complexes and antimicrobial activity.
;
_journal_issue 34
_journal_name_full 'Dalton transactions (Cambridge, England : 2003)'
_journal_page_first 12370
_journal_page_last 12380
_journal_paper_doi 10.1039/c3dt51400e
_journal_volume 42
_journal_year 2013
_chemical_formula_moiety 'C17 H25 Au Cl N7'
_chemical_formula_sum 'C17 H25 Au Cl N7'
_chemical_formula_weight 559.86
_chemical_name_systematic
;
?
;
_space_group_IT_number 15
_symmetry_cell_setting monoclinic
_symmetry_space_group_name_Hall '-C 2yc'
_symmetry_space_group_name_H-M 'C 1 2/c 1'
_atom_sites_solution_hydrogens geom
_atom_sites_solution_primary direct
_atom_sites_solution_secondary difmap
_audit_creation_method SHELXL-97
_cell_angle_alpha 90.00
_cell_angle_beta 103.990(7)
_cell_angle_gamma 90.00
_cell_formula_units_Z 8
_cell_length_a 33.142(6)
_cell_length_b 12.612(2)
_cell_length_c 9.2699(17)
_cell_measurement_reflns_used 13222
_cell_measurement_temperature 100(2)
_cell_measurement_theta_max 27.8
_cell_measurement_theta_min 3.0
_cell_volume 3759.8(11)
_computing_cell_refinement
;
CrystalClear-SM Expert 2.0 r13 (Rigaku, 2011)
;
_computing_data_collection
;
CrystalClear-SM Expert 2.0 r13 (Rigaku, 2011)
;
_computing_data_reduction
;
CrystalClear-SM Expert 2.0 r13 (Rigaku, 2011)
;
_computing_molecular_graphics 'OLEX2 (Dolomanov, Bourhis, Gildea, Howard & Puschmann, 2009)'
_computing_publication_material 'WINGX (Farrugia, 1998)'
_computing_structure_refinement 'SHELXL-97 (Sheldrick, 1997)'
_computing_structure_solution 'SUPERFLIP (Palatinus & Chapuis, 2007)'
_diffrn_ambient_temperature 100(2)
_diffrn_detector CCD
_diffrn_detector_area_resol_mean 28.5714
_diffrn_measured_fraction_theta_full 0.998
_diffrn_measured_fraction_theta_max 0.998
_diffrn_measurement_device
;
AFC12 (Right): Kappa 3 circle
;
_diffrn_measurement_device_type
;
Rigaku Saturn724+ (2x2 bin mode)
;
_diffrn_measurement_method 'profile data from \w-scans'
_diffrn_measurement_specimen_support Mitegen
_diffrn_radiation_monochromator Confocal
_diffrn_radiation_source 'Rotating Anode'
_diffrn_radiation_type MoK\a
_diffrn_radiation_wavelength 0.71075
_diffrn_reflns_av_R_equivalents 0.2412
_diffrn_reflns_av_sigmaI/netI 0.1369
_diffrn_reflns_limit_h_max 39
_diffrn_reflns_limit_h_min -39
_diffrn_reflns_limit_k_max 15
_diffrn_reflns_limit_k_min -15
_diffrn_reflns_limit_l_max 11
_diffrn_reflns_limit_l_min -11
_diffrn_reflns_number 32275
_diffrn_reflns_theta_full 25.03
_diffrn_reflns_theta_max 25.03
_diffrn_reflns_theta_min 3.04
_exptl_absorpt_coefficient_mu 7.985
_exptl_absorpt_correction_T_max 0.9244
_exptl_absorpt_correction_T_min 0.6049
_exptl_absorpt_correction_type multi-scan
_exptl_absorpt_process_details
;
CrystalClear-SM Expert 2.0 r13 (Rigaku, 2011)
;
_exptl_crystal_colour Colourless
_exptl_crystal_density_diffrn 1.978
_exptl_crystal_density_method 'not measured'
_exptl_crystal_description Needle
_exptl_crystal_F_000 2176
_exptl_crystal_size_max 0.07
_exptl_crystal_size_mid 0.01
_exptl_crystal_size_min 0.01
_refine_diff_density_max 3.155
_refine_diff_density_min -2.991
_refine_diff_density_rms 0.275
_refine_ls_extinction_method none
_refine_ls_goodness_of_fit_ref 0.902
_refine_ls_hydrogen_treatment constr
_refine_ls_matrix_type full
_refine_ls_number_parameters 236
_refine_ls_number_reflns 3305
_refine_ls_number_restraints 0
_refine_ls_restrained_S_all 0.902
_refine_ls_R_factor_all 0.0975
_refine_ls_R_factor_gt 0.0704
_refine_ls_shift/su_max 0.001
_refine_ls_shift/su_mean 0.000
_refine_ls_structure_factor_coef Fsqd
_refine_ls_weighting_details 'calc w=1/[\s^2^(Fo^2^)+(0.0797P)^2^+0.0000P] where P=(Fo^2^+2Fc^2^)/3'
_refine_ls_weighting_scheme calc
_refine_ls_wR_factor_gt 0.1588
_refine_ls_wR_factor_ref 0.1668
_reflns_number_gt 2130
_reflns_number_total 3305
_reflns_threshold_expression >2\s(I)
_cod_data_source_file c3dt51400e.txt
_cod_data_source_block 2011ncs0503a
_cod_original_sg_symbol_H-M 'C 2/c'
_cod_database_code 7023487

loop_
_symmetry_equiv_pos_as_xyz
'x, y, z'
'-x, y, -z+1/2'
'x+1/2, y+1/2, z'
'-x+1/2, y+1/2, -z+1/2'
'-x, -y, -z'
'x, -y, z-1/2'
'-x+1/2, -y+1/2, -z'
'x+1/2, -y+1/2, z-1/2'

loop_
_atom_site_label
_atom_site_type_symbol
_atom_site_fract_x
_atom_site_fract_y
_atom_site_fract_z
_atom_site_U_iso_or_equiv
_atom_site_adp_type
_atom_site_occupancy
_atom_site_symmetry_multiplicity
_atom_site_calc_flag
_atom_site_refinement_flags
C1 C 0.7153(4) 0.4732(11) 1.0690(15) 0.033(3) Uani 1 1 d .
C2 C 0.7202(5) 0.6505(10) 1.0823(17) 0.043(4) Uani 1 1 d .
H2 H 0.7147 0.7233 1.0596 0.052 Uiso 1 1 calc R
C3 C 0.7479(5) 0.6144(10) 1.1941(17) 0.042(4) Uani 1 1 d .
H3 H 0.7667 0.6550 1.2669 0.050 Uiso 1 1 calc R
C4 C 0.7698(4) 0.4317(11) 1.2939(15) 0.040(4) Uani 1 1 d .
H4A H 0.7585 0.3598 1.2765 0.060 Uiso 1 1 calc R
H4B H 0.7695 0.4543 1.3947 0.060 Uiso 1 1 calc R
H4C H 0.7985 0.4323 1.2828 0.060 Uiso 1 1 calc R
C5 C 0.6673(5) 0.5787(11) 0.8720(17) 0.043(4) Uani 1 1 d .
C6 C 0.6233(4) 0.6875(10) 0.7301(17) 0.038(4) Uani 1 1 d .
C7 C 0.6210(4) 0.5123(10) 0.6806(15) 0.036(3) Uani 1 1 d .
C8 C 0.6286(4) 0.8807(9) 0.7741(16) 0.039(4) Uani 1 1 d .
H8A H 0.6394 0.9258 0.7042 0.046 Uiso 1 1 calc R
H8B H 0.6524 0.8587 0.8556 0.046 Uiso 1 1 calc R
C9 C 0.5972(5) 0.9430(10) 0.8373(18) 0.047(4) Uani 1 1 d .
H9A H 0.5882 0.8994 0.9127 0.056 Uiso 1 1 calc R
H9B H 0.6105 1.0080 0.8867 0.056 Uiso 1 1 calc R
C10 C 0.5599(5) 0.9726(11) 0.716(2) 0.057(5) Uani 1 1 d .
H10A H 0.5683 1.0234 0.6471 0.068 Uiso 1 1 calc R
H10B H 0.5390 1.0076 0.7600 0.068 Uiso 1 1 calc R
C11 C 0.5410(5) 0.8738(11) 0.631(2) 0.055(4) Uani 1 1 d .
H11A H 0.5294 0.8281 0.6974 0.065 Uiso 1 1 calc R
H11B H 0.5178 0.8956 0.5469 0.065 Uiso 1 1 calc R
C12 C 0.5718(5) 0.8106(10) 0.5706(15) 0.036(3) Uani 1 1 d .
H12A H 0.5588 0.7438 0.5256 0.044 Uiso 1 1 calc R
H12B H 0.5809 0.8516 0.4931 0.044 Uiso 1 1 calc R
C13 C 0.5651(5) 0.4358(10) 0.4871(15) 0.038(4) Uani 1 1 d .
H13A H 0.5668 0.3966 0.3962 0.046 Uiso 1 1 calc R
H13B H 0.5585 0.5108 0.4597 0.046 Uiso 1 1 calc R
C14 C 0.5315(5) 0.3884(10) 0.5521(17) 0.044(4) Uani 1 1 d .
H14A H 0.5277 0.4334 0.6352 0.053 Uiso 1 1 calc R
H14B H 0.5050 0.3874 0.4751 0.053 Uiso 1 1 calc R
C15 C 0.5422(5) 0.2775(10) 0.6079(15) 0.041(4) Uani 1 1 d .
H15A H 0.5423 0.2300 0.5229 0.050 Uiso 1 1 calc R
H15B H 0.5209 0.2514 0.6579 0.050 Uiso 1 1 calc R
C16 C 0.5844(5) 0.2755(10) 0.7156(16) 0.042(4) Uani 1 1 d .
H16A H 0.5836 0.3183 0.8044 0.051 Uiso 1 1 calc R
H16B H 0.5916 0.2018 0.7483 0.051 Uiso 1 1 calc R
C17 C 0.6167(5) 0.3192(9) 0.6435(17) 0.040(4) Uani 1 1 d .
H17A H 0.6443 0.3184 0.7146 0.049 Uiso 1 1 calc R
H17B H 0.6183 0.2756 0.5562 0.049 Uiso 1 1 calc R
Au1 Au 0.696898(18) 0.32753(4) 1.01489(6) 0.0380(2) Uani 1 1 d .
Cl1 Cl 0.67516(12) 0.1574(2) 0.9622(4) 0.0414(9) Uani 1 1 d .
N1 N 0.7448(4) 0.5036(8) 1.1871(12) 0.038(3) Uani 1 1 d .
N2 N 0.6999(4) 0.5664(8) 1.0011(11) 0.033(3) Uani 1 1 d .
N3 N 0.6554(4) 0.6789(8) 0.8442(13) 0.039(3) Uani 1 1 d .
N4 N 0.6040(4) 0.6083(8) 0.6448(13) 0.037(3) Uani 1 1 d .
N5 N 0.6527(4) 0.4928(8) 0.7989(12) 0.036(3) Uani 1 1 d .
N6 N 0.6079(4) 0.7869(8) 0.6963(13) 0.040(3) Uani 1 1 d .
N7 N 0.6047(4) 0.4294(8) 0.5966(12) 0.035(3) Uani 1 1 d .

loop_
_atom_site_aniso_label
_atom_site_aniso_U_11
_atom_site_aniso_U_22
_atom_site_aniso_U_33
_atom_site_aniso_U_23
_atom_site_aniso_U_13
_atom_site_aniso_U_12
C1 0.027(7) 0.039(8) 0.040(8) 0.009(7) 0.023(7) 0.004(6)
C2 0.064(11) 0.019(7) 0.048(9) -0.010(6) 0.014(9) -0.005(7)
C3 0.043(9) 0.023(7) 0.058(10) -0.008(7) 0.011(8) -0.009(7)
C4 0.033(8) 0.044(8) 0.038(8) -0.001(7) 0.000(7) -0.001(7)
C5 0.042(9) 0.035(8) 0.053(10) 0.002(7) 0.010(8) 0.008(7)
C6 0.036(9) 0.029(8) 0.050(9) -0.004(7) 0.014(7) 0.000(6)
C7 0.040(8) 0.023(7) 0.043(8) -0.001(6) 0.008(7) 0.000(6)
C8 0.042(9) 0.019(7) 0.051(9) -0.013(6) 0.004(7) -0.003(6)
C9 0.057(11) 0.023(7) 0.059(10) -0.007(7) 0.012(9) -0.012(7)
C10 0.048(10) 0.032(8) 0.092(13) -0.021(9) 0.017(10) -0.005(7)
C11 0.049(10) 0.032(8) 0.081(12) -0.009(8) 0.013(9) -0.006(7)
C12 0.038(8) 0.032(7) 0.036(8) -0.001(6) 0.003(7) 0.002(6)
C13 0.047(9) 0.025(7) 0.042(9) 0.003(6) 0.008(7) 0.000(6)
C14 0.040(9) 0.037(8) 0.057(10) 0.007(7) 0.012(8) 0.001(7)
C15 0.061(11) 0.031(7) 0.037(8) 0.009(6) 0.022(8) 0.000(7)
C16 0.055(10) 0.024(7) 0.049(9) 0.002(7) 0.016(8) -0.001(7)
C17 0.048(9) 0.017(6) 0.053(9) 0.008(6) 0.006(8) 0.003(6)
Au1 0.0397(4) 0.0259(3) 0.0459(4) 0.0002(3) 0.0054(3) -0.0010(3)
Cl1 0.046(2) 0.0225(17) 0.052(2) -0.0018(15) 0.0057(18) -0.0019(15)
N1 0.040(7) 0.036(6) 0.035(6) 0.008(5) 0.006(6) 0.003(6)
N2 0.039(7) 0.028(6) 0.033(6) 0.001(5) 0.007(6) -0.004(5)
N3 0.047(8) 0.028(6) 0.042(7) -0.004(5) 0.011(6) -0.001(6)
N4 0.038(7) 0.024(6) 0.048(7) 0.000(5) 0.005(6) -0.003(5)
N5 0.043(7) 0.019(5) 0.044(7) -0.004(5) 0.006(6) -0.006(5)
N6 0.044(8) 0.017(5) 0.053(8) -0.003(5) 0.000(6) 0.001(5)
N7 0.042(7) 0.018(5) 0.043(7) -0.004(5) 0.007(6) -0.003(5)

loop_
_atom_type_symbol
_atom_type_description
_atom_type_scat_dispersion_real
_atom_type_scat_dispersion_imag
_atom_type_scat_source
C C 0.0033 0.0016 'International Tables Vol C Tables 4.2.6.8 and 6.1.1.4'
H H 0.0000 0.0000 'International Tables Vol C Tables 4.2.6.8 and 6.1.1.4'
Au Au -2.0133 8.8022 'International Tables Vol C Tables 4.2.6.8 and 6.1.1.4'
Cl Cl 0.1484 0.1585 'International Tables Vol C Tables 4.2.6.8 and 6.1.1.4'
N N 0.0061 0.0033 'International Tables Vol C Tables 4.2.6.8 and 6.1.1.4'

loop_
_geom_angle_atom_site_label_1
_geom_angle_atom_site_label_2
_geom_angle_atom_site_label_3
_geom_angle
N1 C1 N2 104.3(11)
N1 C1 Au1 126.8(10)
N2 C1 Au1 128.8(10)
C3 C2 N2 109.1(12)
C3 C2 H2 125.5
N2 C2 H2 125.5
C2 C3 N1 106.5(12)
C2 C3 H3 126.8
N1 C3 H3 126.8
N1 C4 H4A 109.5
N1 C4 H4B 109.5
H4A C4 H4B 109.5
N1 C4 H4C 109.5
H4A C4 H4C 109.5
H4B C4 H4C 109.5
N5 C5 N3 129.3(14)
N5 C5 N2 117.3(12)
N3 C5 N2 113.4(13)
N3 C6 N4 126.5(12)
N3 C6 N6 116.6(12)
N4 C6 N6 117.0(12)
N7 C7 N4 118.3(12)
N7 C7 N5 117.3(11)
N4 C7 N5 124.4(12)
N6 C8 C9 108.8(11)
N6 C8 H8A 109.9
C9 C8 H8A 109.9
N6 C8 H8B 109.9
C9 C8 H8B 109.9
H8A C8 H8B 108.3
C10 C9 C8 110.8(13)
C10 C9 H9A 109.5
C8 C9 H9A 109.5
C10 C9 H9B 109.5
C8 C9 H9B 109.5
H9A C9 H9B 108.1
C9 C10 C11 110.1(12)
C9 C10 H10A 109.6
C11 C10 H10A 109.6
C9 C10 H10B 109.6
C11 C10 H10B 109.6
H10A C10 H10B 108.1
C12 C11 C10 113.3(13)
C12 C11 H11A 108.9
C10 C11 H11A 108.9
C12 C11 H11B 108.9
C10 C11 H11B 108.9
H11A C11 H11B 107.7
N6 C12 C11 107.8(12)
N6 C12 H12A 110.1
C11 C12 H12A 110.1
N6 C12 H12B 110.1
C11 C12 H12B 110.1
H12A C12 H12B 108.5
N7 C13 C14 109.1(11)
N7 C13 H13A 109.9
C14 C13 H13A 109.9
N7 C13 H13B 109.9
C14 C13 H13B 109.9
H13A C13 H13B 108.3
C15 C14 C13 111.8(12)
C15 C14 H14A 109.3
C13 C14 H14A 109.3
C15 C14 H14B 109.3
C13 C14 H14B 109.3
H14A C14 H14B 107.9
C14 C15 C16 110.3(12)
C14 C15 H15A 109.6
C16 C15 H15A 109.6
C14 C15 H15B 109.6
C16 C15 H15B 109.6
H15A C15 H15B 108.1
C17 C16 C15 110.3(12)
C17 C16 H16A 109.6
C15 C16 H16A 109.6
C17 C16 H16B 109.6
C15 C16 H16B 109.6
H16A C16 H16B 108.1
N7 C17 C16 107.7(12)
N7 C17 H17A 110.2
C16 C17 H17A 110.2
N7 C17 H17B 110.2
C16 C17 H17B 110.2
H17A C17 H17B 108.5
C1 Au1 Cl1 177.5(4)
C1 N1 C3 110.8(11)
C1 N1 C4 124.5(11)
C3 N1 C4 124.7(11)
C1 N2 C2 109.3(11)
C1 N2 C5 127.2(11)
C2 N2 C5 123.4(11)
C6 N3 C5 112.3(12)
C6 N4 C7 114.5(12)
C5 N5 C7 112.9(11)
C6 N6 C8 121.7(11)
C6 N6 C12 123.4(11)
C8 N6 C12 114.6(10)
C7 N7 C13 122.3(11)
C7 N7 C17 121.3(11)
C13 N7 C17 113.0(10)

loop_
_geom_bond_atom_site_label_1
_geom_bond_atom_site_label_2
_geom_bond_distance
C1 N1 1.335(17)
C1 N2 1.373(16)
C1 Au1 1.962(14)
C2 C3 1.29(2)
C2 N2 1.378(16)
C2 H2 0.9500
C3 N1 1.402(16)
C3 H3 0.9500
C4 N1 1.447(16)
C4 H4A 0.9800
C4 H4B 0.9800
C4 H4C 0.9800
C5 N5 1.306(17)
C5 N3 1.330(16)
C5 N2 1.415(17)
C6 N3 1.312(18)
C6 N4 1.336(16)
C6 N6 1.361(16)
C7 N7 1.337(15)
C7 N4 1.344(16)
C7 N5 1.345(16)
C8 N6 1.466(15)
C8 C9 1.53(2)
C8 H8A 0.9900
C8 H8B 0.9900
C9 C10 1.50(2)
C9 H9A 0.9900
C9 H9B 0.9900
C10 C11 1.527(19)
C10 H10A 0.9900
C10 H10B 0.9900
C11 C12 1.50(2)
C11 H11A 0.9900
C11 H11B 0.9900
C12 N6 1.486(17)
C12 H12A 0.9900
C12 H12B 0.9900
C13 N7 1.454(17)
C13 C14 1.511(19)
C13 H13A 0.9900
C13 H13B 0.9900
C14 C15 1.503(18)
C14 H14A 0.9900
C14 H14B 0.9900
C15 C16 1.51(2)
C15 H15A 0.9900
C15 H15B 0.9900
C16 C17 1.50(2)
C16 H16A 0.9900
C16 H16B 0.9900
C17 N7 1.482(14)
C17 H17A 0.9900
C17 H17B 0.9900
Au1 Cl1 2.278(3)

loop_
_geom_torsion_atom_site_label_1
_geom_torsion_atom_site_label_2
_geom_torsion_atom_site_label_3
_geom_torsion_atom_site_label_4
_geom_torsion
N2 C2 C3 N1 -1.4(18)
N6 C8 C9 C10 -56.9(15)
C8 C9 C10 C11 54.7(18)
C9 C10 C11 C12 -55(2)
C10 C11 C12 N6 53.8(17)
N7 C13 C14 C15 -54.5(15)
C13 C14 C15 C16 54.0(16)
C14 C15 C16 C17 -56.8(16)
C15 C16 C17 N7 59.3(15)
N1 C1 Au1 Cl1 51(10)
N2 C1 Au1 Cl1 -125(9)
N2 C1 N1 C3 0.3(15)
Au1 C1 N1 C3 -176.7(10)
N2 C1 N1 C4 179.7(12)
Au1 C1 N1 C4 3(2)
C2 C3 N1 C1 0.7(18)
C2 C3 N1 C4 -178.7(14)
N1 C1 N2 C2 -1.1(15)
Au1 C1 N2 C2 175.8(11)
N1 C1 N2 C5 -178.5(13)
Au1 C1 N2 C5 -2(2)
C3 C2 N2 C1 1.6(18)
C3 C2 N2 C5 179.2(14)
N5 C5 N2 C1 -8(2)
N3 C5 N2 C1 171.2(13)
N5 C5 N2 C2 175.0(14)
N3 C5 N2 C2 -6(2)
N4 C6 N3 C5 -2(2)
N6 C6 N3 C5 177.7(13)
N5 C5 N3 C6 3(2)
N2 C5 N3 C6 -175.6(13)
N3 C6 N4 C7 -2(2)
N6 C6 N4 C7 178.4(13)
N7 C7 N4 C6 -177.2(13)
N5 C7 N4 C6 5(2)
N3 C5 N5 C7 -1(2)
N2 C5 N5 C7 178.2(13)
N7 C7 N5 C5 178.5(13)
N4 C7 N5 C5 -4(2)
N3 C6 N6 C8 6(2)
N4 C6 N6 C8 -174.8(13)
N3 C6 N6 C12 179.9(13)
N4 C6 N6 C12 -1(2)
C9 C8 N6 C6 -125.4(14)
C9 C8 N6 C12 59.9(16)
C11 C12 N6 C6 127.6(14)
C11 C12 N6 C8 -57.9(16)
N4 C7 N7 C13 -12(2)
N5 C7 N7 C13 166.1(13)
N4 C7 N7 C17 -169.2(13)
N5 C7 N7 C17 9(2)
C14 C13 N7 C7 -99.9(15)
C14 C13 N7 C17 59.4(15)
C16 C17 N7 C7 97.2(15)
C16 C17 N7 C13 -62.2(15)
